data_7022403
loop_
_publ_author_name
'Bura, Thomas'
'Retailleau, Pascal'
'Indelli, Maria Teresa'
'Ziessel, Raymond'

_publ_section_title
;
 Synthesis and properties of phosphorescent iridium(III) complexes of
 delocalized ligands.
;
_journal_issue 13
_journal_name_full 'Dalton transactions (Cambridge, England : 2003)'
_journal_page_first 4544
_journal_page_last 4551
_journal_paper_doi 10.1039/c2dt32538a
_journal_volume 42
_journal_year 2013
_chemical_formula_moiety 'C41 H22 Cl Ir N4 O, C H2 Cl2'
_chemical_formula_sum 'C42 H24 Cl3 Ir N4 O'
_chemical_formula_weight 899.20
_chemical_name_systematic
;
?
;
_space_group_IT_number 14
_symmetry_cell_setting monoclinic
_symmetry_space_group_name_Hall '-P 2yn'
_symmetry_space_group_name_H-M 'P 1 21/n 1'
_atom_sites_solution_hydrogens geom
_atom_sites_solution_primary direct
_atom_sites_solution_secondary difmap
_audit_creation_method SHELXL-97
_cell_angle_alpha 90.00
_cell_angle_beta 107.044(8)
_cell_angle_gamma 90.00
_cell_formula_units_Z 4
_cell_length_a 12.7855(2)
_cell_length_b 14.3992(2)
_cell_length_c 19.3354(13)
_cell_measurement_reflns_used 11711
_cell_measurement_temperature 293(2)
_cell_measurement_theta_max 71.8
_cell_measurement_theta_min 6.6
_cell_volume 3403.3(3)
_computing_cell_refinement 'CrystalClear-SM Expert 2.0 r4 (Rigaku, 2009)'
_computing_data_collection 'CrystalClear-SM Expert 2.0 r4 (Rigaku, 2009)'
_computing_data_reduction 'CrystalClear-SM Expert 2.0 r4 (Rigaku, 2009)'
_computing_molecular_graphics 'PLATON (Spek, 2003)'
_computing_publication_material 'SHELXL97 (Sheldrick, 2008)'
_computing_structure_refinement 'SHELXL97 (Sheldrick, 2008); CRYSTALBUILDER (Welter, 2006)'
_computing_structure_solution 'SHELXS97 (Sheldrick, 2008)'
_diffrn_ambient_temperature 293(2)
_diffrn_detector_area_resol_mean 10
_diffrn_detector_type 'RAPID II large area curved imaging plate detector '
_diffrn_measured_fraction_theta_full .988
_diffrn_measured_fraction_theta_max .988
_diffrn_measurement_device 'four-circle partial \c goniometer diffractometer'
_diffrn_measurement_device_type 'Rigaku rapid II RAXIS conversion'
_diffrn_measurement_method 'profile data from \w-scans'
_diffrn_radiation_monochromator 'Confocal Osmic mirrors'
_diffrn_radiation_type CuK\a
_diffrn_radiation_wavelength 1.54187
_diffrn_reflns_av_R_equivalents 0.0468
_diffrn_reflns_av_sigmaI/netI 0.0499
_diffrn_reflns_limit_h_max 14
_diffrn_reflns_limit_h_min -15
_diffrn_reflns_limit_k_max 12
_diffrn_reflns_limit_k_min -17
_diffrn_reflns_limit_l_max 23
_diffrn_reflns_limit_l_min -23
_diffrn_reflns_number 22895
_diffrn_reflns_theta_full 67.99
_diffrn_reflns_theta_max 67.99
_diffrn_reflns_theta_min 6.60
_diffrn_source 'Rotating Anode'
_diffrn_source_type 'Rigaku micromax 007 1.2kW'
_diffrn_standards_number 0
_exptl_absorpt_coefficient_mu 10.097
_exptl_absorpt_correction_T_max 0.30
_exptl_absorpt_correction_T_min 0.10
_exptl_absorpt_correction_type multi-scan
_exptl_absorpt_process_details 'FS_ABSCOR (Rigaku, 2009)'
_exptl_crystal_colour orange
_exptl_crystal_density_diffrn 1.755
_exptl_crystal_density_method 'not measured'
_exptl_crystal_description parallelepiped
_exptl_crystal_F_000 1760
_exptl_crystal_size_max 0.43
_exptl_crystal_size_mid 0.26
_exptl_crystal_size_min 0.12
_refine_diff_density_max .881
_refine_diff_density_min -1.088
_refine_diff_density_rms .107
_refine_ls_extinction_method none
_refine_ls_goodness_of_fit_ref 1.088
_refine_ls_hydrogen_treatment constr
_refine_ls_matrix_type full
_refine_ls_number_parameters 488
_refine_ls_number_reflns 6122
_refine_ls_number_restraints 24
_refine_ls_restrained_S_all 1.091
_refine_ls_R_factor_all 0.0416
_refine_ls_R_factor_gt 0.0347
_refine_ls_shift/su_max 0.001
_refine_ls_shift/su_mean 0.000
_refine_ls_structure_factor_coef Fsqd
_refine_ls_weighting_details 'calc w=1/[\s^2^(Fo^2^)+(0.0326P)^2^+3.9297P] where P=(Fo^2^+2Fc^2^)/3'
_refine_ls_weighting_scheme calc
_refine_ls_wR_factor_gt 0.0850
_refine_ls_wR_factor_ref 0.0906
_reflns_number_gt 5110
_reflns_number_total 6131
_reflns_threshold_expression >2sigma(I)
_cod_data_source_file c2dt32538a.txt
_cod_data_source_block tb207mw
_cod_depositor_comments
;
The following automatic conversions were performed:

'_exptl_absorpt_correction_type' value 'Multi-scan' changed to
'multi-scan' according to
/home/saulius/struct/CIF-dictionaries/cif_core.dic dictionary named
'cif_core.dic' version 2.4.2 from 2011-04-26.

Automatic conversion script
Id: cif_fix_values 1891 2012-01-12 08:04:46Z andrius 
;
_cod_original_cell_volume 3403.3(2)
_cod_original_sg_symbol_H-M 'P 21/n'
_cod_database_code 7022403

loop_
_symmetry_equiv_pos_as_xyz
'x, y, z'
'-x+1/2, y+1/2, -z+1/2'
'-x, -y, -z'
'x-1/2, -y-1/2, z-1/2'

loop_
_atom_site_label
_atom_site_type_symbol
_atom_site_fract_x
_atom_site_fract_y
_atom_site_fract_z
_atom_site_U_iso_or_equiv
_atom_site_adp_type
_atom_site_occupancy
_atom_site_symmetry_multiplicity
_atom_site_calc_flag
_atom_site_refinement_flags
_atom_site_disorder_assembly
_atom_site_disorder_group
Ir1 Ir 0.757369(15) 0.255189(12) 0.019781(10) 0.03023(8) Uani 1 1 d . . .
Cl1 Cl 0.74927(10) 0.22633(9) 0.14319(6) 0.0423(3) Uani 1 1 d . . .
O1 O 0.6239(3) 0.4281(3) -0.0018(2) 0.0724(12) Uani 1 1 d . . .
N1 N 0.9126(3) 0.3373(2) 0.04449(17) 0.0289(8) Uani 1 1 d . . .
N2 N 1.1146(3) 0.4235(2) 0.05215(19) 0.0352(8) Uani 1 1 d . . .
N3 N 0.8249(3) 0.1183(2) 0.03157(17) 0.0271(7) Uani 1 1 d . . .
N4 N 0.8786(3) -0.0718(2) 0.02833(18) 0.0313(8) Uani 1 1 d . . .
C1 C 0.9665(3) 0.3905(3) 0.1043(2) 0.0306(10) Uani 1 1 d . . .
C2 C 0.9222(4) 0.4039(3) 0.1617(2) 0.0383(11) Uani 1 1 d . . .
H2 H 0.8560 0.3763 0.1607 0.046 Uiso 1 1 calc R . .
C3 C 0.9769(4) 0.4579(3) 0.2196(2) 0.0406(11) Uani 1 1 d . . .
H3 H 0.9465 0.4680 0.2572 0.049 Uiso 1 1 calc R . .
C4 C 1.0771(4) 0.4977(3) 0.2227(2) 0.0381(11) Uani 1 1 d . . .
H4 H 1.1135 0.5331 0.2627 0.046 Uiso 1 1 calc R . .
C5 C 1.1232(4) 0.4859(3) 0.1679(2) 0.0369(11) Uani 1 1 d . . .
H5 H 1.1906 0.5126 0.1709 0.044 Uiso 1 1 calc R . .
C6 C 1.0679(3) 0.4328(3) 0.1065(2) 0.0300(9) Uani 1 1 d . . .
C7 C 1.0582(3) 0.3766(3) -0.0060(2) 0.0304(9) Uani 1 1 d . . .
C8 C 0.9549(3) 0.3350(3) -0.0110(2) 0.0296(9) Uani 1 1 d . . .
C9 C 0.8918(4) 0.2909(3) -0.0767(2) 0.0315(10) Uani 1 1 d . . .
C10 C 0.9329(4) 0.2858(3) -0.1368(2) 0.0370(11) Uani 1 1 d . . .
C11 C 1.0459(4) 0.3161(3) -0.1285(2) 0.0396(11) Uani 1 1 d . . .
C12 C 1.1057(4) 0.3638(3) -0.0658(2) 0.0361(11) Uani 1 1 d . . .
C13 C 1.2113(4) 0.3954(3) -0.0597(3) 0.0439(12) Uani 1 1 d . . .
H13 H 1.2501 0.4274 -0.0184 0.053 Uiso 1 1 calc R . .
C14 C 1.2586(4) 0.3799(4) -0.1141(3) 0.0542(14) Uani 1 1 d . . .
H14 H 1.3285 0.4022 -0.1098 0.065 Uiso 1 1 calc R . .
C15 C 1.2021(5) 0.3314(4) -0.1747(3) 0.0586(15) Uani 1 1 d . . .
H15 H 1.2350 0.3197 -0.2108 0.070 Uiso 1 1 calc R . .
C16 C 1.0976(5) 0.3000(4) -0.1827(3) 0.0534(14) Uani 1 1 d . . .
H16 H 1.0605 0.2677 -0.2244 0.064 Uiso 1 1 calc R . .
C17 C 0.8644(5) 0.2504(3) -0.2014(3) 0.0441(13) Uani 1 1 d . . .
H17 H 0.8894 0.2460 -0.2419 0.053 Uiso 1 1 calc R . .
C18 C 0.7598(5) 0.2221(3) -0.2053(3) 0.0478(13) Uani 1 1 d . . .
H18 H 0.7148 0.1998 -0.2491 0.057 Uiso 1 1 calc R . .
C19 C 0.7186(4) 0.2256(3) -0.1453(3) 0.0418(12) Uani 1 1 d . . .
H19 H 0.6476 0.2057 -0.1499 0.050 Uiso 1 1 calc R . .
C20 C 0.7847(4) 0.2590(3) -0.0786(3) 0.0347(11) Uani 1 1 d . . .
C21 C 0.6787(4) 0.3628(4) 0.0063(3) 0.0432(12) Uani 1 1 d . . .
C22 C 0.9277(3) 0.0868(3) 0.0701(2) 0.0292(9) Uani 1 1 d . . .
C23 C 1.0060(4) 0.1456(3) 0.1160(2) 0.0369(10) Uani 1 1 d . . .
H23 H 0.9899 0.2080 0.1201 0.044 Uiso 1 1 calc R . .
C24 C 1.1053(4) 0.1112(3) 0.1544(2) 0.0414(11) Uani 1 1 d . . .
H24 H 1.1565 0.1506 0.1844 0.050 Uiso 1 1 calc R . .
C25 C 1.1315(4) 0.0174(3) 0.1494(2) 0.0405(11) Uani 1 1 d . . .
H25 H 1.2002 -0.0045 0.1753 0.049 Uiso 1 1 calc R . .
C26 C 1.0566(3) -0.0420(3) 0.1067(2) 0.0353(10) Uani 1 1 d . . .
H26 H 1.0745 -0.1041 0.1034 0.042 Uiso 1 1 calc R . .
C27 C 0.9520(3) -0.0091(3) 0.0675(2) 0.0308(10) Uani 1 1 d . . .
C28 C 0.7799(3) -0.0407(3) -0.0057(2) 0.0282(9) Uani 1 1 d . . .
C29 C 0.7507(3) 0.0546(3) -0.0034(2) 0.0285(9) Uani 1 1 d . . .
C30 C 0.6406(3) 0.0859(3) -0.0345(2) 0.0306(10) Uani 1 1 d . . .
C31 C 0.5588(3) 0.0224(3) -0.0702(2) 0.0308(10) Uani 1 1 d . . .
C32 C 0.5886(3) -0.0746(3) -0.0793(2) 0.0319(10) Uani 1 1 d . . .
C33 C 0.6972(3) -0.1054(3) -0.0478(2) 0.0316(10) Uani 1 1 d . . .
C34 C 0.7255(4) -0.1973(3) -0.0551(2) 0.0400(11) Uani 1 1 d . . .
H34 H 0.7972 -0.2169 -0.0345 0.048 Uiso 1 1 calc R . .
C35 C 0.6476(5) -0.2597(3) -0.0928(3) 0.0450(13) Uani 1 1 d . . .
H35 H 0.6668 -0.3210 -0.0982 0.054 Uiso 1 1 calc R . .
C36 C 0.5405(4) -0.2305(4) -0.1226(3) 0.0453(13) Uani 1 1 d . . .
H36 H 0.4876 -0.2729 -0.1469 0.054 Uiso 1 1 calc R . .
C37 C 0.5116(4) -0.1400(3) -0.1168(2) 0.0379(11) Uani 1 1 d . . .
H37 H 0.4396 -0.1215 -0.1381 0.045 Uiso 1 1 calc R . .
C38 C 0.4519(3) 0.0568(3) -0.0953(2) 0.0367(11) Uani 1 1 d . . .
H38 H 0.3951 0.0175 -0.1192 0.044 Uiso 1 1 calc R . .
C39 C 0.4302(4) 0.1481(3) -0.0850(2) 0.0399(11) Uani 1 1 d . . .
H39 H 0.3587 0.1696 -0.1023 0.048 Uiso 1 1 calc R . .
C40 C 0.5120(4) 0.2095(3) -0.0496(2) 0.0375(10) Uani 1 1 d . . .
H40 H 0.4942 0.2709 -0.0432 0.045 Uiso 1 1 calc R . .
C41 C 0.6201(3) 0.1807(3) -0.0234(2) 0.0329(10) Uani 1 1 d . . .
Cl2 Cl 0.5267(8) 0.4871(9) 0.8256(4) 0.158(4) Uani 0.589(18) 1 d PU A 1
Cl3 Cl 0.3283(5) 0.5699(4) 0.7651(3) 0.0811(16) Uani 0.589(18) 1 d PU A 1
C42 C 0.4223(14) 0.4759(13) 0.7509(9) 0.062(4) Uani 0.589(18) 1 d PU A 1
H42A H 0.3887 0.4151 0.7479 0.075 Uiso 0.589(18) 1 calc PR A 1
H42B H 0.4445 0.4869 0.7078 0.075 Uiso 0.589(18) 1 calc PR A 1
Cl2B Cl 0.5077(10) 0.4379(15) 0.8164(6) 0.139(6) Uani 0.411(18) 1 d PU A 2
Cl3B Cl 0.3274(9) 0.5618(9) 0.7376(13) 0.194(5) Uani 0.411(18) 1 d PU A 2
C42B C 0.393(3) 0.492(3) 0.7384(18) 0.121(9) Uani 0.411(18) 1 d PU A 2
H42C H 0.4286 0.5070 0.7019 0.145 Uiso 0.411(18) 1 calc PR A 2
H42D H 0.3447 0.4401 0.7188 0.145 Uiso 0.411(18) 1 calc PR A 2

loop_
_atom_site_aniso_label
_atom_site_aniso_U_11
_atom_site_aniso_U_22
_atom_site_aniso_U_33
_atom_site_aniso_U_23
_atom_site_aniso_U_13
_atom_site_aniso_U_12
Ir1 0.03475(14) 0.02882(16) 0.02640(13) 0.00130(7) 0.00786(10) 0.00094(7)
Cl1 0.0441(7) 0.0532(8) 0.0321(6) -0.0010(5) 0.0153(5) -0.0088(5)
O1 0.075(3) 0.045(3) 0.084(3) -0.009(2) 0.002(2) 0.015(2)
N1 0.038(2) 0.022(2) 0.0284(18) 0.0024(15) 0.0112(16) 0.0050(15)
N2 0.039(2) 0.034(2) 0.035(2) 0.0018(17) 0.0139(17) 0.0037(16)
N3 0.0341(19) 0.022(2) 0.0248(17) 0.0059(14) 0.0085(15) 0.0021(15)
N4 0.033(2) 0.027(2) 0.0318(19) 0.0012(15) 0.0065(16) -0.0007(15)
C1 0.044(3) 0.019(2) 0.028(2) -0.0004(17) 0.010(2) 0.0009(18)
C2 0.046(3) 0.039(3) 0.033(2) 0.000(2) 0.017(2) -0.005(2)
C3 0.054(3) 0.041(3) 0.028(2) -0.009(2) 0.014(2) -0.003(2)
C4 0.045(3) 0.031(3) 0.033(2) -0.0052(19) 0.003(2) 0.002(2)
C5 0.034(2) 0.035(3) 0.038(3) 0.000(2) 0.006(2) 0.003(2)
C6 0.043(3) 0.016(2) 0.031(2) 0.0021(17) 0.0100(19) 0.0035(18)
C7 0.048(3) 0.016(2) 0.031(2) 0.0059(17) 0.016(2) 0.0040(18)
C8 0.047(3) 0.018(2) 0.025(2) 0.0028(17) 0.0124(19) 0.0025(18)
C9 0.052(3) 0.017(2) 0.026(2) 0.0048(17) 0.012(2) 0.0032(19)
C10 0.064(3) 0.021(3) 0.029(2) 0.0028(19) 0.018(2) 0.003(2)
C11 0.062(3) 0.029(3) 0.034(2) 0.006(2) 0.024(2) 0.007(2)
C12 0.055(3) 0.023(3) 0.036(2) 0.0067(19) 0.023(2) 0.006(2)
C13 0.055(3) 0.036(3) 0.047(3) 0.009(2) 0.025(2) 0.006(2)
C14 0.058(3) 0.055(4) 0.060(3) 0.017(3) 0.034(3) 0.012(3)
C15 0.076(4) 0.061(4) 0.054(3) 0.011(3) 0.043(3) 0.018(3)
C16 0.084(4) 0.046(4) 0.038(3) 0.003(2) 0.032(3) 0.013(3)
C17 0.072(4) 0.034(3) 0.029(3) 0.0009(19) 0.020(3) 0.000(2)
C18 0.082(4) 0.033(3) 0.022(2) 0.004(2) 0.005(2) -0.002(3)
C19 0.059(3) 0.026(3) 0.034(3) 0.005(2) 0.006(2) -0.004(2)
C20 0.054(3) 0.022(3) 0.029(3) 0.0022(17) 0.013(2) 0.0029(19)
C21 0.040(3) 0.045(3) 0.041(3) -0.005(2) 0.005(2) 0.001(2)
C22 0.034(2) 0.028(3) 0.023(2) 0.0066(17) 0.0040(18) -0.0040(18)
C23 0.040(3) 0.030(3) 0.037(2) 0.000(2) 0.006(2) -0.005(2)
C24 0.035(3) 0.039(3) 0.041(3) -0.004(2) -0.002(2) -0.009(2)
C25 0.030(2) 0.045(3) 0.041(3) 0.002(2) 0.002(2) 0.002(2)
C26 0.032(2) 0.032(3) 0.037(3) 0.007(2) 0.002(2) 0.0042(19)
C27 0.039(2) 0.026(3) 0.027(2) 0.0021(18) 0.0094(19) -0.0021(19)
C28 0.033(2) 0.026(3) 0.026(2) 0.0034(17) 0.0095(18) -0.0051(18)
C29 0.031(2) 0.033(3) 0.021(2) 0.0017(18) 0.0070(17) -0.0037(17)
C30 0.029(2) 0.037(3) 0.025(2) 0.0068(19) 0.0069(18) -0.0023(18)
C31 0.031(2) 0.036(3) 0.025(2) 0.0045(18) 0.0090(18) -0.0050(18)
C32 0.038(2) 0.036(3) 0.023(2) 0.0066(18) 0.0114(19) -0.0075(19)
C33 0.032(2) 0.033(3) 0.029(2) 0.0041(19) 0.0086(19) -0.0072(19)
C34 0.042(3) 0.036(3) 0.040(3) 0.001(2) 0.008(2) -0.005(2)
C35 0.057(3) 0.034(3) 0.041(3) -0.002(2) 0.010(3) -0.007(2)
C36 0.049(3) 0.047(3) 0.038(3) -0.002(2) 0.009(2) -0.019(2)
C37 0.038(3) 0.039(3) 0.036(2) 0.001(2) 0.009(2) -0.010(2)
C38 0.034(2) 0.046(3) 0.029(2) 0.003(2) 0.0061(19) -0.011(2)
C39 0.034(2) 0.051(3) 0.033(2) 0.003(2) 0.007(2) 0.008(2)
C40 0.040(3) 0.033(3) 0.040(3) 0.004(2) 0.012(2) 0.005(2)
C41 0.043(3) 0.029(3) 0.027(2) 0.0100(18) 0.0117(19) 0.0026(19)
Cl2 0.134(4) 0.195(9) 0.107(4) -0.020(5) -0.024(3) 0.016(5)
Cl3 0.098(3) 0.062(3) 0.106(3) -0.0080(18) 0.065(3) -0.0128(18)
C42 0.073(8) 0.069(9) 0.050(8) -0.005(7) 0.025(5) 0.015(6)
Cl2B 0.113(6) 0.241(15) 0.076(5) 0.063(7) 0.047(5) 0.066(7)
Cl3B 0.131(7) 0.160(9) 0.229(13) -0.018(8) -0.046(7) 0.056(6)
C42B 0.16(2) 0.142(18) 0.072(13) 0.039(13) 0.047(11) 0.061(13)

loop_
_atom_type_symbol
_atom_type_description
_atom_type_scat_dispersion_real
_atom_type_scat_dispersion_imag
_atom_type_scat_source
C C .0181 .0091 'International Tables Vol C Tables 4.2.6.8 and 6.1.1.4'
H H .0000 .0000 'International Tables Vol C Tables 4.2.6.8 and 6.1.1.4'
Cl Cl .3639 .7018 'International Tables Vol C Tables 4.2.6.8 and 6.1.1.4'
Ir Ir -4.7710 6.5667 'International Tables Vol C Tables 4.2.6.8 and 6.1.1.4'
N N .0311 .0180 'International Tables Vol C Tables 4.2.6.8 and 6.1.1.4'
O O .0492 .0322 'International Tables Vol C Tables 4.2.6.8 and 6.1.1.4'

loop_
_geom_angle_atom_site_label_1
_geom_angle_atom_site_label_2
_geom_angle_atom_site_label_3
_geom_angle
C21 Ir1 C41 90.92(18)
C21 Ir1 C20 94.68(19)
C41 Ir1 C20 89.67(18)
C21 Ir1 N3 170.86(17)
C41 Ir1 N3 80.13(15)
C20 Ir1 N3 87.15(14)
C21 Ir1 N1 89.96(17)
C41 Ir1 N1 168.15(13)
C20 Ir1 N1 78.49(16)
N3 Ir1 N1 99.17(11)
C21 Ir1 Cl1 95.99(15)
C41 Ir1 Cl1 91.90(11)
C20 Ir1 Cl1 169.18(13)
N3 Ir1 Cl1 82.58(8)
N1 Ir1 Cl1 99.76(9)
C8 N1 C1 117.6(3)
C8 N1 Ir1 111.0(3)
C1 N1 Ir1 131.4(2)
C7 N2 C6 116.9(4)
C29 N3 C22 117.7(4)
C29 N3 Ir1 111.7(3)
C22 N3 Ir1 130.5(3)
C28 N4 C27 117.1(4)
N1 C1 C2 121.2(4)
N1 C1 C6 119.1(4)
C2 C1 C6 119.7(4)
C3 C2 C1 119.7(4)
C3 C2 H2 120.1
C1 C2 H2 120.1
C2 C3 C4 120.7(4)
C2 C3 H3 119.6
C4 C3 H3 119.6
C5 C4 C3 121.2(4)
C5 C4 H4 119.4
C3 C4 H4 119.4
C4 C5 C6 119.7(4)
C4 C5 H5 120.1
C6 C5 H5 120.1
N2 C6 C5 118.5(4)
N2 C6 C1 122.6(4)
C5 C6 C1 118.9(4)
N2 C7 C8 122.1(4)
N2 C7 C12 118.9(4)
C8 C7 C12 118.9(4)
N1 C8 C7 121.3(4)
N1 C8 C9 117.8(4)
C7 C8 C9 120.9(4)
C10 C9 C20 123.1(4)
C10 C9 C8 120.2(4)
C20 C9 C8 116.6(4)
C17 C10 C9 118.0(4)
C17 C10 C11 122.9(4)
C9 C10 C11 119.0(4)
C12 C11 C16 117.7(4)
C12 C11 C10 120.4(4)
C16 C11 C10 121.9(4)
C13 C12 C11 120.0(4)
C13 C12 C7 120.4(4)
C11 C12 C7 119.6(4)
C14 C13 C12 120.9(5)
C14 C13 H13 119.6
C12 C13 H13 119.6
C15 C14 C13 119.7(5)
C15 C14 H14 120.2
C13 C14 H14 120.2
C14 C15 C16 120.9(5)
C14 C15 H15 119.5
C16 C15 H15 119.5
C15 C16 C11 120.8(5)
C15 C16 H16 119.6
C11 C16 H16 119.6
C18 C17 C10 120.0(5)
C18 C17 H17 120.0
C10 C17 H17 120.0
C17 C18 C19 122.4(5)
C17 C18 H18 118.8
C19 C18 H18 118.8
C20 C19 C18 119.9(5)
C20 C19 H19 120.0
C18 C19 H19 120.0
C19 C20 C9 116.5(4)
C19 C20 Ir1 128.9(4)
C9 C20 Ir1 114.2(3)
O1 C21 Ir1 176.1(5)
N3 C22 C23 122.0(4)
N3 C22 C27 118.9(4)
C23 C22 C27 119.0(4)
C24 C23 C22 120.1(4)
C24 C23 H23 120.0
C22 C23 H23 120.0
C23 C24 C25 121.1(4)
C23 C24 H24 119.4
C25 C24 H24 119.4
C26 C25 C24 120.4(4)
C26 C25 H25 119.8
C24 C25 H25 119.8
C25 C26 C27 120.0(4)
C25 C26 H26 120.0
C27 C26 H26 120.0
N4 C27 C26 117.8(4)
N4 C27 C22 122.8(4)
C26 C27 C22 119.4(4)
N4 C28 C29 122.2(4)
N4 C28 C33 119.4(4)
C29 C28 C33 118.4(4)
N3 C29 C28 121.1(4)
N3 C29 C30 117.2(4)
C28 C29 C30 121.7(4)
C31 C30 C41 123.8(4)
C31 C30 C29 119.9(4)
C41 C30 C29 116.3(4)
C38 C31 C30 116.6(4)
C38 C31 C32 123.7(4)
C30 C31 C32 119.6(4)
C37 C32 C33 117.7(4)
C37 C32 C31 122.1(4)
C33 C32 C31 120.1(4)
C34 C33 C32 120.4(4)
C34 C33 C28 119.7(4)
C32 C33 C28 119.9(4)
C35 C34 C33 120.3(5)
C35 C34 H34 119.8
C33 C34 H34 119.8
C34 C35 C36 119.6(5)
C34 C35 H35 120.2
C36 C35 H35 120.2
C37 C36 C35 120.9(5)
C37 C36 H36 119.6
C35 C36 H36 119.6
C36 C37 C32 121.1(4)
C36 C37 H37 119.4
C32 C37 H37 119.4
C39 C38 C31 120.5(4)
C39 C38 H38 119.7
C31 C38 H38 119.7
C38 C39 C40 121.9(4)
C38 C39 H39 119.1
C40 C39 H39 119.1
C39 C40 C41 121.0(4)
C39 C40 H40 119.5
C41 C40 H40 119.5
C40 C41 C30 116.2(4)
C40 C41 Ir1 130.1(4)
C30 C41 Ir1 113.4(3)
Cl2 C42 Cl3 100.9(9)
Cl2 C42 H42A 111.6
Cl3 C42 H42A 111.6
Cl2 C42 H42B 111.6
Cl3 C42 H42B 111.6
H42A C42 H42B 109.4
Cl3B C42B Cl2B 131(3)
Cl3B C42B H42C 104.5
Cl2B C42B H42C 104.5
Cl3B C42B H42D 104.5
Cl2B C42B H42D 104.5
H42C C42B H42D 105.7

loop_
_geom_bond_atom_site_label_1
_geom_bond_atom_site_label_2
_geom_bond_distance
Ir1 C21 1.824(5)
Ir1 C41 2.018(4)
Ir1 C20 2.032(5)
Ir1 N3 2.137(3)
Ir1 N1 2.239(3)
Ir1 Cl1 2.4540(11)
O1 C21 1.156(5)
N1 C8 1.336(4)
N1 C1 1.390(5)
N2 C7 1.329(5)
N2 C6 1.358(5)
N3 C29 1.350(5)
N3 C22 1.384(5)
N4 C28 1.318(5)
N4 C27 1.362(5)
C1 C2 1.400(5)
C1 C6 1.421(5)
C2 C3 1.374(6)
C2 H2 0.9300
C3 C4 1.389(6)
C3 H3 0.9300
C4 C5 1.365(6)
C4 H4 0.9300
C5 C6 1.415(6)
C5 H5 0.9300
C7 C8 1.427(5)
C7 C12 1.467(5)
C8 C9 1.438(5)
C9 C10 1.410(5)
C9 C20 1.435(6)
C10 C17 1.395(7)
C10 C11 1.473(6)
C11 C12 1.407(6)
C11 C16 1.414(6)
C12 C13 1.396(6)
C13 C14 1.376(6)
C13 H13 0.9300
C14 C15 1.374(7)
C14 H14 0.9300
C15 C16 1.376(7)
C15 H15 0.9300
C16 H16 0.9300
C17 C18 1.380(7)
C17 H17 0.9300
C18 C19 1.408(6)
C18 H18 0.9300
C19 C20 1.405(7)
C19 H19 0.9300
C22 C23 1.409(6)
C22 C27 1.420(6)
C23 C24 1.362(6)
C23 H23 0.9300
C24 C25 1.402(6)
C24 H24 0.9300
C25 C26 1.366(6)
C25 H25 0.9300
C26 C27 1.411(5)
C26 H26 0.9300
C28 C29 1.426(6)
C28 C33 1.464(5)
C29 C30 1.431(5)
C30 C31 1.409(6)
C30 C41 1.417(6)
C31 C38 1.401(6)
C31 C32 1.471(6)
C32 C37 1.401(6)
C32 C33 1.414(6)
C33 C34 1.390(6)
C34 C35 1.380(6)
C34 H34 0.9300
C35 C36 1.386(7)
C35 H35 0.9300
C36 C37 1.368(6)
C36 H36 0.9300
C37 H37 0.9300
C38 C39 1.370(6)
C38 H38 0.9300
C39 C40 1.387(6)
C39 H39 0.9300
C40 C41 1.388(6)
C40 H40 0.9300
Cl2 C42 1.662(17)
Cl3 C42 1.882(16)
C42 H42A 0.9700
C42 H42B 0.9700
Cl2B C42B 1.93(3)
Cl3B C42B 1.31(4)
C42B H42C 0.9700
C42B H42D 0.9700

loop_
_geom_torsion_atom_site_label_1
_geom_torsion_atom_site_label_2
_geom_torsion_atom_site_label_3
_geom_torsion_atom_site_label_4
_geom_torsion
C21 Ir1 N1 C8 -105.1(3)
C41 Ir1 N1 C8 -10.8(8)
C20 Ir1 N1 C8 -10.3(3)
N3 Ir1 N1 C8 74.9(3)
Cl1 Ir1 N1 C8 158.9(3)
C21 Ir1 N1 C1 72.1(4)
C41 Ir1 N1 C1 166.4(7)
C20 Ir1 N1 C1 166.9(4)
N3 Ir1 N1 C1 -107.9(3)
Cl1 Ir1 N1 C1 -23.9(4)
C41 Ir1 N3 C29 9.1(2)
C20 Ir1 N3 C29 -81.1(3)
N1 Ir1 N3 C29 -158.9(2)
Cl1 Ir1 N3 C29 102.3(2)
C41 Ir1 N3 C22 -168.6(3)
C20 Ir1 N3 C22 101.3(3)
N1 Ir1 N3 C22 23.4(3)
Cl1 Ir1 N3 C22 -75.3(3)
C8 N1 C1 C2 173.9(4)
Ir1 N1 C1 C2 -3.2(6)
C8 N1 C1 C6 -5.4(6)
Ir1 N1 C1 C6 177.5(3)
N1 C1 C2 C3 -179.1(4)
C6 C1 C2 C3 0.2(7)
C1 C2 C3 C4 -1.6(7)
C2 C3 C4 C5 1.3(7)
C3 C4 C5 C6 0.5(7)
C7 N2 C6 C5 -177.2(4)
C7 N2 C6 C1 3.5(6)
C4 C5 C6 N2 178.8(4)
C4 C5 C6 C1 -1.9(6)
N1 C1 C6 N2 0.1(6)
C2 C1 C6 N2 -179.2(4)
N1 C1 C6 C5 -179.2(4)
C2 C1 C6 C5 1.5(6)
C6 N2 C7 C8 -2.0(6)
C6 N2 C7 C12 -179.3(4)
C1 N1 C8 C7 7.1(6)
Ir1 N1 C8 C7 -175.3(3)
C1 N1 C8 C9 -171.6(4)
Ir1 N1 C8 C9 6.1(4)
N2 C7 C8 N1 -3.5(6)
C12 C7 C8 N1 173.9(4)
N2 C7 C8 C9 175.1(4)
C12 C7 C8 C9 -7.6(6)
N1 C8 C9 C10 -179.5(4)
C7 C8 C9 C10 1.9(6)
N1 C8 C9 C20 4.4(6)
C7 C8 C9 C20 -174.2(4)
C20 C9 C10 C17 1.9(7)
C8 C9 C10 C17 -174.0(4)
C20 C9 C10 C11 -177.0(4)
C8 C9 C10 C11 7.1(6)
C17 C10 C11 C12 170.5(4)
C9 C10 C11 C12 -10.7(7)
C17 C10 C11 C16 -8.5(7)
C9 C10 C11 C16 170.3(4)
C16 C11 C12 C13 1.6(7)
C10 C11 C12 C13 -177.5(4)
C16 C11 C12 C7 -175.9(4)
C10 C11 C12 C7 5.0(6)
N2 C7 C12 C13 4.0(6)
C8 C7 C12 C13 -173.5(4)
N2 C7 C12 C11 -178.5(4)
C8 C7 C12 C11 4.0(6)
C11 C12 C13 C14 -0.6(7)
C7 C12 C13 C14 176.9(4)
C12 C13 C14 C15 -1.1(7)
C13 C14 C15 C16 1.6(8)
C14 C15 C16 C11 -0.5(8)
C12 C11 C16 C15 -1.1(7)
C10 C11 C16 C15 178.0(5)
C9 C10 C17 C18 0.3(7)
C11 C10 C17 C18 179.1(4)
C10 C17 C18 C19 -1.3(7)
C17 C18 C19 C20 0.1(7)
C18 C19 C20 C9 1.9(6)
C18 C19 C20 Ir1 -170.2(3)
C10 C9 C20 C19 -2.9(6)
C8 C9 C20 C19 173.1(4)
C10 C9 C20 Ir1 170.3(3)
C8 C9 C20 Ir1 -13.7(5)
C21 Ir1 C20 C19 -86.3(4)
C41 Ir1 C20 C19 4.6(4)
N3 Ir1 C20 C19 84.7(4)
N1 Ir1 C20 C19 -175.3(4)
Cl1 Ir1 C20 C19 103.0(9)
C21 Ir1 C20 C9 101.5(3)
C41 Ir1 C20 C9 -167.6(3)
N3 Ir1 C20 C9 -87.5(3)
N1 Ir1 C20 C9 12.5(3)
Cl1 Ir1 C20 C9 -69.2(8)
C29 N3 C22 C23 -171.5(3)
Ir1 N3 C22 C23 6.0(5)
C29 N3 C22 C27 3.7(5)
Ir1 N3 C22 C27 -178.8(3)
N3 C22 C23 C24 178.3(4)
C27 C22 C23 C24 3.1(6)
C22 C23 C24 C25 -0.2(6)
C23 C24 C25 C26 -1.3(7)
C24 C25 C26 C27 -0.3(6)
C28 N4 C27 C26 177.5(3)
C28 N4 C27 C22 -2.8(5)
C25 C26 C27 N4 -177.0(4)
C25 C26 C27 C22 3.2(6)
N3 C22 C27 N4 0.3(6)
C23 C22 C27 N4 175.6(4)
N3 C22 C27 C26 -179.9(3)
C23 C22 C27 C26 -4.6(6)
C27 N4 C28 C29 1.3(5)
C27 N4 C28 C33 -179.2(3)
C22 N3 C29 C28 -5.2(5)
Ir1 N3 C29 C28 176.8(3)
C22 N3 C29 C30 171.4(3)
Ir1 N3 C29 C30 -6.5(4)
N4 C28 C29 N3 2.8(6)
C33 C28 C29 N3 -176.7(3)
N4 C28 C29 C30 -173.7(3)
C33 C28 C29 C30 6.8(5)
N3 C29 C30 C31 -178.5(3)
C28 C29 C30 C31 -1.8(6)
N3 C29 C30 C41 -1.8(5)
C28 C29 C30 C41 174.9(3)
C41 C30 C31 C38 -0.3(6)
C29 C30 C31 C38 176.2(3)
C41 C30 C31 C32 179.7(3)
C29 C30 C31 C32 -3.9(5)
C38 C31 C32 C37 2.5(6)
C30 C31 C32 C37 -177.4(4)
C38 C31 C32 C33 -175.5(4)
C30 C31 C32 C33 4.5(5)
C37 C32 C33 C34 0.7(6)
C31 C32 C33 C34 178.9(4)
C37 C32 C33 C28 -177.7(3)
C31 C32 C33 C28 0.5(5)
N4 C28 C33 C34 -3.9(6)
C29 C28 C33 C34 175.6(4)
N4 C28 C33 C32 174.5(3)
C29 C28 C33 C32 -6.0(5)
C32 C33 C34 C35 -0.3(6)
C28 C33 C34 C35 178.0(4)
C33 C34 C35 C36 -0.9(7)
C34 C35 C36 C37 1.8(7)
C35 C36 C37 C32 -1.4(7)
C33 C32 C37 C36 0.2(6)
C31 C32 C37 C36 -178.0(4)
C30 C31 C38 C39 0.1(6)
C32 C31 C38 C39 -179.9(4)
C31 C38 C39 C40 -0.2(6)
C38 C39 C40 C41 0.6(6)
C39 C40 C41 C30 -0.7(6)
C39 C40 C41 Ir1 172.5(3)
C31 C30 C41 C40 0.6(6)
C29 C30 C41 C40 -176.0(3)
C31 C30 C41 Ir1 -173.7(3)
C29 C30 C41 Ir1 9.7(4)
C21 Ir1 C41 C40 -1.4(4)
C20 Ir1 C41 C40 -96.1(4)
N3 Ir1 C41 C40 176.8(4)
N1 Ir1 C41 C40 -95.6(8)
Cl1 Ir1 C41 C40 94.6(4)
C21 Ir1 C41 C30 171.9(3)
C20 Ir1 C41 C30 77.2(3)
N3 Ir1 C41 C30 -9.9(3)
N1 Ir1 C41 C30 77.7(8)
Cl1 Ir1 C41 C30 -92.1(3)
